data_4032879
loop_
_publ_author_name
'Liu, Chao'
'Liu, Yan-Kai'

_publ_section_title
;
 Asymmetric Organocatalytic One-Pot, Two-Step Sequential Process to
 Synthesize Chiral Acetal-Containing Polycyclic Derivatives from Cyclic
 Hemiacetals and Enones.
;
_journal_issue 19
_journal_name_full 'The Journal of organic chemistry'
_journal_page_first 10450
_journal_page_last 10460
_journal_paper_doi 10.1021/acs.joc.7b01915
_journal_volume 82
_journal_year 2017
_chemical_absolute_configuration ad
_chemical_formula_moiety 'C26 H26 O2'
_chemical_formula_sum 'C26 H26 O2'
_chemical_formula_weight 370.47
_space_group_crystal_system monoclinic
_space_group_IT_number 4
_space_group_name_Hall 'P 2yb'
_space_group_name_H-M_alt 'P 1 21 1'
_symmetry_space_group_name_Hall 'P 2yb'
_symmetry_space_group_name_H-M 'P 1 21 1'
_atom_sites_solution_hydrogens mixed
_atom_sites_solution_primary dual
_audit_creation_date 2017-03-10
_audit_creation_method
;
Olex2 1.2-beta
(compiled 2016.09.09 svn.r3337 for OlexSys, GUI svn.r5227)
;
_cell_angle_alpha 90
_cell_angle_beta 110.498(2)
_cell_angle_gamma 90
_cell_formula_units_Z 2
_cell_length_a 12.6744(7)
_cell_length_b 5.1327(3)
_cell_length_c 16.2796(9)
_cell_measurement_reflns_used 8548
_cell_measurement_temperature 296.15
_cell_measurement_theta_max 68.258
_cell_measurement_theta_min 2.898
_cell_volume 992.00(10)
_computing_cell_refinement 'SAINT v8.37A (Bruker, 2015)'
_computing_data_reduction 'SAINT v8.37A (Bruker, 2015)'
_computing_molecular_graphics 'Olex2 (Dolomanov et al., 2009)'
_computing_publication_material 'Olex2 (Dolomanov et al., 2009)'
_computing_structure_refinement 'ShelXL (Sheldrick, 2015)'
_computing_structure_solution 'ShelXT (Sheldrick, 2015)'
_diffrn_ambient_temperature 296.15
_diffrn_measured_fraction_theta_full 0.999
_diffrn_measured_fraction_theta_max 0.999
_diffrn_measurement_device_type 'Bruker P4'
_diffrn_radiation_type CuK\a
_diffrn_radiation_wavelength 1.54184
_diffrn_reflns_av_R_equivalents 0.0230
_diffrn_reflns_av_unetI/netI 0.0222
_diffrn_reflns_Laue_measured_fraction_full 0.999
_diffrn_reflns_Laue_measured_fraction_max 0.999
_diffrn_reflns_limit_h_max 15
_diffrn_reflns_limit_h_min -15
_diffrn_reflns_limit_k_max 6
_diffrn_reflns_limit_k_min -6
_diffrn_reflns_limit_l_max 19
_diffrn_reflns_limit_l_min -19
_diffrn_reflns_number 10023
_diffrn_reflns_point_group_measured_fraction_full 0.925
_diffrn_reflns_point_group_measured_fraction_max 0.921
_diffrn_reflns_theta_full 67.684
_diffrn_reflns_theta_max 68.258
_diffrn_reflns_theta_min 2.898
_exptl_absorpt_coefficient_mu 0.597
_exptl_absorpt_correction_T_max 0.7531
_exptl_absorpt_correction_T_min 0.6781
_exptl_absorpt_correction_type multi-scan
_exptl_absorpt_process_details
;
SADABS-2016/2 (Bruker,2016/2) was used for absorption correction.
wR2(int) was 0.1143 before and 0.0324 after correction.
The Ratio of minimum to maximum transmission is 0.9004.
The \l/2 correction factor is Not present.
;
_exptl_crystal_colour colourless
_exptl_crystal_colour_primary colourless
_exptl_crystal_density_diffrn 1.240
_exptl_crystal_description block
_exptl_crystal_F_000 396
_refine_diff_density_max 0.197
_refine_diff_density_min -0.125
_refine_diff_density_rms 0.025
_refine_ls_abs_structure_details
;
 Flack x determined using 1271 quotients [(I+)-(I-)]/[(I+)+(I-)]
 (Parsons, Flack and Wagner, Acta Cryst. B69 (2013) 249-259).
;
_refine_ls_abs_structure_Flack -0.04(5)
_refine_ls_extinction_coef 0.0103(9)
_refine_ls_extinction_expression Fc^*^=kFc[1+0.001xFc^2^\l^3^/sin(2\q)]^-1/4^
_refine_ls_extinction_method 'SHELXL-2014/7 (Sheldrick 2014'
_refine_ls_goodness_of_fit_ref 1.034
_refine_ls_hydrogen_treatment constr
_refine_ls_matrix_type full
_refine_ls_number_parameters 254
_refine_ls_number_reflns 3349
_refine_ls_number_restraints 1
_refine_ls_restrained_S_all 1.034
_refine_ls_R_factor_all 0.0274
_refine_ls_R_factor_gt 0.0271
_refine_ls_shift/su_max 0.000
_refine_ls_shift/su_mean 0.000
_refine_ls_structure_factor_coef Fsqd
_refine_ls_weighting_details 'w=1/[\s^2^(Fo^2^)+(0.0350P)^2^+0.1723P] where P=(Fo^2^+2Fc^2^)/3'
_refine_ls_weighting_scheme calc
_refine_ls_wR_factor_gt 0.0711
_refine_ls_wR_factor_ref 0.0714
_reflns_Friedel_coverage 0.645
_reflns_Friedel_fraction_full 0.829
_reflns_Friedel_fraction_max 0.822
_reflns_number_gt 3306
_reflns_number_total 3349
_reflns_threshold_expression 'I > 2\s(I)'
_cod_data_source_file jo7b01915_si_004.cif
_cod_data_source_block cu_20170308xlw_0m
_cod_depositor_comments 'Adding full bibliography for 4032878--4032880.cif.'
_cod_database_code 4032879
_shelx_space_group_comment
;
The symmetry employed for this shelxl refinement is uniquely defined
by the following loop, which should always be used as a source of
symmetry information in preference to the above space-group names.
They are only intended as comments.
;
_olex2_refinement_description
;
1. Fixed Uiso
 At 1.2 times of:
  All C(H) groups, All C(H,H) groups
 At 1.5 times of:
  All O(H) groups
2.a Riding coordinates:
 O2(H2)
2.b Ternary CH refined with riding coordinates:
 C1(H1), C2(H2A), C3(H3), C4(H4), C5(H5)
2.c Secondary CH2 refined with riding coordinates:
 C8(H8A,H8B), C19(H19A,H19B), C20(H20A,H20B)
2.d Aromatic/amide H refined with riding coordinates:
 C9(H9), C10(H10), C11(H11), C12(H12), C14(H14), C15(H15), C16(H16), C17(H17),
 C18(H18), C22(H22), C23(H23), C24(H24), C25(H25), C26(H26)
;
_shelx_shelxl_version_number 2014/7
_olex2_submission_special_instructions 'No special instructions were received'

loop_
_space_group_symop_operation_xyz
'x, y, z'
'-x, y+1/2, -z'

loop_
_atom_site_label
_atom_site_type_symbol
_atom_site_fract_x
_atom_site_fract_y
_atom_site_fract_z
_atom_site_U_iso_or_equiv
_atom_site_adp_type
_atom_site_occupancy
_atom_site_site_symmetry_order
_atom_site_calc_flag
_atom_site_refinement_flags_posn
O1 O 0.45546(9) 0.4891(2) 0.08632(7) 0.0273(3) Uani 1 1 d .
O2 O 0.60014(9) 0.2920(3) 0.06125(7) 0.0312(3) Uani 1 1 d .
H2 H 0.5767 0.2029 0.0167 0.047 Uiso 1 1 d R
C1 C 0.52887(13) 0.2654(3) 0.10866(10) 0.0247(3) Uani 1 1 d .
H1 H 0.4848 0.1047 0.0918 0.030 Uiso 1 1 calc R
C2 C 0.59564(12) 0.2649(3) 0.20626(9) 0.0219(3) Uani 1 1 d .
H2A H 0.6376 0.4289 0.2214 0.026 Uiso 1 1 calc R
C3 C 0.51345(12) 0.2498(3) 0.25733(9) 0.0209(3) Uani 1 1 d .
H3 H 0.4744 0.0819 0.2432 0.025 Uiso 1 1 calc R
C4 C 0.42270(12) 0.4653(3) 0.22895(9) 0.0232(3) Uani 1 1 d .
H4 H 0.4533 0.6315 0.2568 0.028 Uiso 1 1 calc R
C5 C 0.37382(13) 0.4951(3) 0.12816(9) 0.0252(3) Uani 1 1 d .
H5 H 0.3360 0.6646 0.1152 0.030 Uiso 1 1 calc R
C6 C 0.28367(12) 0.2875(4) 0.10068(10) 0.0256(3) Uani 1 1 d .
C7 C 0.24886(13) 0.2306(4) 0.17090(10) 0.0267(4) Uani 1 1 d .
C8 C 0.31706(14) 0.3879(4) 0.25043(10) 0.0279(4) Uani 1 1 d .
H8A H 0.3373 0.2839 0.3034 0.033 Uiso 1 1 calc R
H8B H 0.2759 0.5407 0.2574 0.033 Uiso 1 1 calc R
C9 C 0.16417(13) 0.0514(4) 0.16139(11) 0.0326(4) Uani 1 1 d .
H9 H 0.1402 0.0141 0.2080 0.039 Uiso 1 1 calc R
C10 C 0.11526(14) -0.0728(4) 0.08088(12) 0.0381(4) Uani 1 1 d .
H10 H 0.0578 -0.1931 0.0735 0.046 Uiso 1 1 calc R
C11 C 0.15145(14) -0.0186(4) 0.01165(12) 0.0369(4) Uani 1 1 d .
H11 H 0.1188 -0.1049 -0.0415 0.044 Uiso 1 1 calc R
C12 C 0.23598(14) 0.1634(4) 0.02067(10) 0.0312(4) Uani 1 1 d .
H12 H 0.2599 0.2009 -0.0259 0.037 Uiso 1 1 calc R
C13 C 0.57470(12) 0.2569(3) 0.35607(9) 0.0235(3) Uani 1 1 d .
C14 C 0.54954(14) 0.0789(4) 0.41091(10) 0.0302(4) Uani 1 1 d .
H14 H 0.4951 -0.0480 0.3868 0.036 Uiso 1 1 calc R
C15 C 0.60437(17) 0.0874(5) 0.50114(11) 0.0396(4) Uani 1 1 d .
H15 H 0.5856 -0.0317 0.5368 0.048 Uiso 1 1 calc R
C16 C 0.68632(15) 0.2712(5) 0.53797(11) 0.0393(5) Uani 1 1 d .
H16 H 0.7237 0.2753 0.5984 0.047 Uiso 1 1 calc R
C17 C 0.71268(16) 0.4493(5) 0.48469(12) 0.0419(5) Uani 1 1 d .
H17 H 0.7678 0.5743 0.5092 0.050 Uiso 1 1 calc R
C18 C 0.65704(15) 0.4424(4) 0.39442(11) 0.0342(4) Uani 1 1 d .
H18 H 0.6752 0.5640 0.3591 0.041 Uiso 1 1 calc R
C19 C 0.68012(13) 0.0388(3) 0.23037(10) 0.0253(3) Uani 1 1 d .
H19A H 0.6831 -0.0332 0.2862 0.030 Uiso 1 1 calc R
H19B H 0.6533 -0.0972 0.1866 0.030 Uiso 1 1 calc R
C20 C 0.79892(14) 0.1173(4) 0.23672(12) 0.0344(4) Uani 1 1 d .
H20A H 0.7978 0.1671 0.1789 0.041 Uiso 1 1 calc R
H20B H 0.8220 0.2684 0.2746 0.041 Uiso 1 1 calc R
C21 C 0.88408(13) -0.0961(4) 0.27177(11) 0.0313(4) Uani 1 1 d .
C22 C 0.93295(13) -0.2223(4) 0.21902(12) 0.0348(4) Uani 1 1 d .
H22 H 0.9127 -0.1736 0.1605 0.042 Uiso 1 1 calc R
C23 C 1.01120(15) -0.4192(5) 0.25116(15) 0.0462(5) Uani 1 1 d .
H23 H 1.0426 -0.5009 0.2142 0.055 Uiso 1 1 calc R
C24 C 1.04249(17) -0.4940(5) 0.33668(18) 0.0574(6) Uani 1 1 d .
H24 H 1.0955 -0.6255 0.3583 0.069 Uiso 1 1 calc R
C25 C 0.9947(2) -0.3727(6) 0.39093(15) 0.0631(7) Uani 1 1 d .
H25 H 1.0152 -0.4239 0.4492 0.076 Uiso 1 1 calc R
C26 C 0.91604(17) -0.1745(5) 0.35892(13) 0.0477(5) Uani 1 1 d .
H26 H 0.8846 -0.0938 0.3961 0.057 Uiso 1 1 calc R

loop_
_atom_site_aniso_label
_atom_site_aniso_U_11
_atom_site_aniso_U_22
_atom_site_aniso_U_33
_atom_site_aniso_U_23
_atom_site_aniso_U_13
_atom_site_aniso_U_12
O1 0.0330(6) 0.0284(6) 0.0228(5) 0.0070(5) 0.0126(4) 0.0020(5)
O2 0.0333(6) 0.0409(7) 0.0233(5) -0.0053(5) 0.0150(4) -0.0074(6)
C1 0.0293(8) 0.0247(9) 0.0231(7) -0.0014(7) 0.0129(6) -0.0025(7)
C2 0.0264(7) 0.0184(8) 0.0225(7) -0.0014(6) 0.0108(6) -0.0035(6)
C3 0.0258(7) 0.0176(8) 0.0206(7) -0.0001(6) 0.0098(6) -0.0015(6)
C4 0.0303(8) 0.0194(8) 0.0213(7) -0.0007(6) 0.0107(6) 0.0019(7)
C5 0.0287(8) 0.0244(9) 0.0232(7) 0.0033(7) 0.0098(6) 0.0036(7)
C6 0.0233(7) 0.0271(9) 0.0247(7) 0.0029(7) 0.0062(6) 0.0056(7)
C7 0.0233(7) 0.0293(10) 0.0277(7) 0.0018(7) 0.0092(6) 0.0063(7)
C8 0.0308(8) 0.0303(9) 0.0250(7) 0.0002(7) 0.0128(6) 0.0057(7)
C9 0.0253(8) 0.0373(11) 0.0369(9) 0.0042(8) 0.0131(7) 0.0040(7)
C10 0.0251(8) 0.0369(11) 0.0485(10) -0.0023(9) 0.0080(7) -0.0025(8)
C11 0.0278(8) 0.0414(11) 0.0341(8) -0.0072(9) 0.0015(7) 0.0038(8)
C12 0.0270(8) 0.0396(11) 0.0241(8) 0.0010(7) 0.0053(6) 0.0067(7)
C13 0.0272(7) 0.0227(8) 0.0222(7) 0.0015(7) 0.0107(6) 0.0045(7)
C14 0.0386(9) 0.0295(10) 0.0262(8) 0.0025(7) 0.0160(7) 0.0007(8)
C15 0.0531(11) 0.0426(11) 0.0271(8) 0.0109(8) 0.0189(8) 0.0075(10)
C16 0.0425(10) 0.0513(12) 0.0197(7) 0.0035(9) 0.0055(7) 0.0114(10)
C17 0.0421(10) 0.0485(13) 0.0290(8) -0.0056(9) 0.0048(7) -0.0073(10)
C18 0.0428(9) 0.0339(11) 0.0239(8) 0.0023(7) 0.0090(7) -0.0072(8)
C19 0.0287(8) 0.0213(9) 0.0286(7) 0.0004(6) 0.0135(6) -0.0004(7)
C20 0.0282(8) 0.0293(10) 0.0473(10) 0.0031(9) 0.0150(7) -0.0012(8)
C21 0.0228(8) 0.0307(10) 0.0372(9) -0.0006(8) 0.0066(7) -0.0047(7)
C22 0.0241(8) 0.0386(11) 0.0423(9) 0.0031(9) 0.0125(7) -0.0006(8)
C23 0.0270(9) 0.0397(12) 0.0729(14) -0.0003(11) 0.0186(9) 0.0001(9)
C24 0.0278(9) 0.0461(14) 0.0834(16) 0.0125(13) 0.0010(10) 0.0039(9)
C25 0.0532(13) 0.0721(19) 0.0426(11) 0.0166(13) -0.0101(10) -0.0050(13)
C26 0.0459(11) 0.0554(15) 0.0347(9) -0.0039(10) 0.0052(8) -0.0001(11)

loop_
_atom_type_symbol
_atom_type_description
_atom_type_scat_dispersion_real
_atom_type_scat_dispersion_imag
_atom_type_scat_source
C C 0.0181 0.0091 'International Tables Vol C Tables 4.2.6.8 and 6.1.1.4'
H H 0.0000 0.0000 'International Tables Vol C Tables 4.2.6.8 and 6.1.1.4'
O O 0.0492 0.0322 'International Tables Vol C Tables 4.2.6.8 and 6.1.1.4'

loop_
_geom_angle_atom_site_label_1
_geom_angle_atom_site_label_2
_geom_angle_atom_site_label_3
_geom_angle
C5 O1 C1 114.17(11)
C1 O2 H2 109.5
O1 C1 H1 110.2
O1 C1 C2 109.87(12)
O2 C1 O1 105.68(13)
O2 C1 H1 110.2
O2 C1 C2 110.52(12)
C2 C1 H1 110.2
C1 C2 H2A 108.5
C1 C2 C3 109.26(11)
C1 C2 C19 110.67(13)
C3 C2 H2A 108.5
C19 C2 H2A 108.5
C19 C2 C3 111.47(12)
C2 C3 H3 107.3
C4 C3 C2 111.99(12)
C4 C3 H3 107.3
C13 C3 C2 112.12(11)
C13 C3 H3 107.3
C13 C3 C4 110.48(12)
C3 C4 H4 110.6
C3 C4 C8 111.13(13)
C5 C4 C3 111.60(12)
C5 C4 H4 110.6
C5 C4 C8 102.02(11)
C8 C4 H4 110.6
O1 C5 C4 114.66(12)
O1 C5 H5 107.4
O1 C5 C6 116.34(13)
C4 C5 H5 107.4
C6 C5 C4 103.01(13)
C6 C5 H5 107.4
C7 C6 C5 109.20(14)
C12 C6 C5 129.70(15)
C12 C6 C7 121.09(16)
C6 C7 C8 109.88(14)
C9 C7 C6 120.33(15)
C9 C7 C8 129.79(15)
C4 C8 H8A 111.2
C4 C8 H8B 111.2
C7 C8 C4 102.91(12)
C7 C8 H8A 111.2
C7 C8 H8B 111.2
H8A C8 H8B 109.1
C7 C9 H9 120.6
C7 C9 C10 118.87(16)
C10 C9 H9 120.6
C9 C10 H10 119.7
C11 C10 C9 120.57(18)
C11 C10 H10 119.7
C10 C11 H11 119.6
C10 C11 C12 120.76(17)
C12 C11 H11 119.6
C6 C12 C11 118.36(16)
C6 C12 H12 120.8
C11 C12 H12 120.8
C14 C13 C3 121.05(15)
C18 C13 C3 121.10(14)
C18 C13 C14 117.85(14)
C13 C14 H14 119.5
C15 C14 C13 121.08(17)
C15 C14 H14 119.5
C14 C15 H15 119.8
C16 C15 C14 120.31(18)
C16 C15 H15 119.8
C15 C16 H16 120.2
C15 C16 C17 119.51(16)
C17 C16 H16 120.2
C16 C17 H17 119.9
C16 C17 C18 120.21(19)
C18 C17 H17 119.9
C13 C18 C17 121.04(17)
C13 C18 H18 119.5
C17 C18 H18 119.5
C2 C19 H19A 108.8
C2 C19 H19B 108.8
H19A C19 H19B 107.7
C20 C19 C2 113.63(14)
C20 C19 H19A 108.8
C20 C19 H19B 108.8
C19 C20 H20A 108.9
C19 C20 H20B 108.9
H20A C20 H20B 107.8
C21 C20 C19 113.15(15)
C21 C20 H20A 108.9
C21 C20 H20B 108.9
C22 C21 C20 121.58(16)
C22 C21 C26 117.63(19)
C26 C21 C20 120.78(17)
C21 C22 H22 119.2
C21 C22 C23 121.64(18)
C23 C22 H22 119.2
C22 C23 H23 119.8
C24 C23 C22 120.4(2)
C24 C23 H23 119.8
C23 C24 H24 120.3
C23 C24 C25 119.3(2)
C25 C24 H24 120.3
C24 C25 H25 119.8
C24 C25 C26 120.5(2)
C26 C25 H25 119.8
C21 C26 C25 120.5(2)
C21 C26 H26 119.7
C25 C26 H26 119.7

loop_
_geom_bond_atom_site_label_1
_geom_bond_atom_site_label_2
_geom_bond_distance
O1 C1 1.442(2)
O1 C5 1.4245(18)
O2 H2 0.8200
O2 C1 1.3851(18)
C1 H1 0.9800
C1 C2 1.5163(19)
C2 H2A 0.9800
C2 C3 1.5456(18)
C2 C19 1.534(2)
C3 H3 0.9800
C3 C4 1.545(2)
C3 C13 1.5211(19)
C4 H4 0.9800
C4 C5 1.5451(19)
C4 C8 1.550(2)
C5 H5 0.9800
C5 C6 1.511(2)
C6 C7 1.393(2)
C6 C12 1.384(2)
C7 C8 1.514(2)
C7 C9 1.381(2)
C8 H8A 0.9700
C8 H8B 0.9700
C9 H9 0.9300
C9 C10 1.393(3)
C10 H10 0.9300
C10 C11 1.386(3)
C11 H11 0.9300
C11 C12 1.390(3)
C12 H12 0.9300
C13 C14 1.390(2)
C13 C18 1.389(2)
C14 H14 0.9300
C14 C15 1.388(2)
C15 H15 0.9300
C15 C16 1.376(3)
C16 H16 0.9300
C16 C17 1.379(3)
C17 H17 0.9300
C17 C18 1.390(2)
C18 H18 0.9300
C19 H19A 0.9700
C19 H19B 0.9700
C19 C20 1.527(2)
C20 H20A 0.9700
C20 H20B 0.9700
C20 C21 1.503(2)
C21 C22 1.383(3)
C21 C26 1.391(3)
C22 H22 0.9300
C22 C23 1.384(3)
C23 H23 0.9300
C23 C24 1.362(3)
C24 H24 0.9300
C24 C25 1.382(4)
C25 H25 0.9300
C25 C26 1.392(4)
C26 H26 0.9300

loop_
_geom_torsion_atom_site_label_1
_geom_torsion_atom_site_label_2
_geom_torsion_atom_site_label_3
_geom_torsion_atom_site_label_4
_geom_torsion
O1 C1 C2 C3 60.77(16)
O1 C1 C2 C19 -176.13(12)
O1 C5 C6 C7 150.12(13)
O1 C5 C6 C12 -30.8(2)
O2 C1 C2 C3 177.01(14)
O2 C1 C2 C19 -59.88(17)
C1 O1 C5 C4 52.84(18)
C1 O1 C5 C6 -67.41(16)
C1 C2 C3 C4 -53.39(17)
C1 C2 C3 C13 -178.23(13)
C1 C2 C19 C20 96.98(16)
C2 C3 C4 C5 44.13(17)
C2 C3 C4 C8 157.27(12)
C2 C3 C13 C14 -132.24(16)
C2 C3 C13 C18 48.2(2)
C2 C19 C20 C21 172.42(14)
C3 C2 C19 C20 -141.21(14)
C3 C4 C5 O1 -43.26(19)
C3 C4 C5 C6 84.13(14)
C3 C4 C8 C7 -85.94(14)
C3 C13 C14 C15 -179.14(16)
C3 C13 C18 C17 179.77(17)
C4 C3 C13 C14 102.08(18)
C4 C3 C13 C18 -77.49(18)
C4 C5 C6 C7 23.80(17)
C4 C5 C6 C12 -157.09(17)
C5 O1 C1 O2 179.13(12)
C5 O1 C1 C2 -61.61(16)
C5 C4 C8 C7 33.11(16)
C5 C6 C7 C8 -2.43(19)
C5 C6 C7 C9 178.06(14)
C5 C6 C12 C11 -178.46(16)
C6 C7 C8 C4 -19.87(17)
C6 C7 C9 C10 0.6(3)
C7 C6 C12 C11 0.6(3)
C7 C9 C10 C11 0.4(3)
C8 C4 C5 O1 -161.98(14)
C8 C4 C5 C6 -34.60(16)
C8 C7 C9 C10 -178.75(17)
C9 C7 C8 C4 159.58(17)
C9 C10 C11 C12 -1.0(3)
C10 C11 C12 C6 0.5(3)
C12 C6 C7 C8 178.37(15)
C12 C6 C7 C9 -1.1(3)
C13 C3 C4 C5 169.88(12)
C13 C3 C4 C8 -76.98(16)
C13 C14 C15 C16 -1.0(3)
C14 C13 C18 C17 0.2(3)
C14 C15 C16 C17 0.8(3)
C15 C16 C17 C18 -0.2(3)
C16 C17 C18 C13 -0.3(3)
C18 C13 C14 C15 0.4(3)
C19 C2 C3 C4 -176.01(13)
C19 C2 C3 C13 59.14(17)
C19 C20 C21 C22 110.46(19)
C19 C20 C21 C26 -69.2(2)
C20 C21 C22 C23 -179.86(17)
C20 C21 C26 C25 179.81(19)
C21 C22 C23 C24 -0.1(3)
C22 C21 C26 C25 0.1(3)
C22 C23 C24 C25 0.5(3)
C23 C24 C25 C26 -0.5(4)
C24 C25 C26 C21 0.2(4)
C26 C21 C22 C23 -0.2(3)
